data_4032938
loop_
_publ_author_name
'Kalshetti, Manojkumar G.'
'Argade, Narshinha P.'

_publ_section_title
;
 Total Synthesis of (+-)/(+)-Subincanadine E and Determination of Absolute
 Configuration.
;
_journal_issue 20
_journal_name_full 'The Journal of organic chemistry'
_journal_page_first 11126
_journal_page_last 11133
_journal_paper_doi 10.1021/acs.joc.7b02122
_journal_volume 82
_journal_year 2017
_chemical_absolute_configuration unk
_chemical_formula_moiety 'C22 H26 N2 O3'
_chemical_formula_sum 'C22 H26 N2 O3'
_chemical_formula_weight 366.45
_space_group_crystal_system monoclinic
_space_group_IT_number 4
_space_group_name_Hall 'P 2yb'
_space_group_name_H-M_alt 'P 1 21 1'
_symmetry_space_group_name_Hall 'P 2yb'
_symmetry_space_group_name_H-M 'P 1 21 1'
_atom_sites_solution_hydrogens geom
_audit_creation_method SHELXL-2014/7
_cell_angle_alpha 90
_cell_angle_beta 104.787(11)
_cell_angle_gamma 90
_cell_formula_units_Z 2
_cell_length_a 10.373(5)
_cell_length_b 8.148(4)
_cell_length_c 11.635(6)
_cell_measurement_reflns_used 857
_cell_measurement_temperature 296(2)
_cell_measurement_theta_max 20.67
_cell_measurement_theta_min 3.09
_cell_volume 950.8(8)
_computing_structure_refinement 'SHELXL-2014/7 (Sheldrick, 2014)'
_diffrn_ambient_temperature 296(2)
_diffrn_measured_fraction_theta_full 0.999
_diffrn_measured_fraction_theta_max 0.993
_diffrn_measurement_device_type 'Bruker APEX-II CCD'
_diffrn_measurement_method '\f and \w scans'
_diffrn_radiation_type MoK\a
_diffrn_radiation_wavelength 0.71073
_diffrn_reflns_av_R_equivalents 0.0830
_diffrn_reflns_av_unetI/netI 0.1404
_diffrn_reflns_Laue_measured_fraction_full 0.999
_diffrn_reflns_Laue_measured_fraction_max 0.993
_diffrn_reflns_limit_h_max 13
_diffrn_reflns_limit_h_min -13
_diffrn_reflns_limit_k_max 10
_diffrn_reflns_limit_k_min -10
_diffrn_reflns_limit_l_max 15
_diffrn_reflns_limit_l_min -11
_diffrn_reflns_number 10144
_diffrn_reflns_point_group_measured_fraction_full 0.992
_diffrn_reflns_point_group_measured_fraction_max 0.972
_diffrn_reflns_theta_full 25.242
_diffrn_reflns_theta_max 28.484
_diffrn_reflns_theta_min 1.810
_exptl_absorpt_coefficient_mu 0.085
_exptl_absorpt_correction_type none
_exptl_crystal_colour colorless
_exptl_crystal_density_diffrn 1.280
_exptl_crystal_description block
_exptl_crystal_F_000 392
_exptl_crystal_size_max 0.3
_exptl_crystal_size_mid 0.2
_exptl_crystal_size_min 0.1
_refine_diff_density_max 0.317
_refine_diff_density_min -0.298
_refine_diff_density_rms 0.067
_refine_ls_abs_structure_details
;
 Flack x determined using 823 quotients [(I+)-(I-)]/[(I+)+(I-)]
 (Parsons, Flack and Wagner, Acta Cryst. B69 (2013) 249-259).
;
_refine_ls_abs_structure_Flack -0.2(10)
_refine_ls_extinction_coef 0.055(7)
_refine_ls_extinction_expression Fc^*^=kFc[1+0.001xFc^2^\l^3^/sin(2\q)]^-1/4^
_refine_ls_extinction_method 'SHELXL-2014/7 (Sheldrick 2014'
_refine_ls_goodness_of_fit_ref 0.974
_refine_ls_hydrogen_treatment constr
_refine_ls_matrix_type full
_refine_ls_number_parameters 249
_refine_ls_number_reflns 4657
_refine_ls_number_restraints 1
_refine_ls_restrained_S_all 0.974
_refine_ls_R_factor_all 0.1331
_refine_ls_R_factor_gt 0.0680
_refine_ls_shift/su_max 0.000
_refine_ls_shift/su_mean 0.000
_refine_ls_structure_factor_coef Fsqd
_refine_ls_weighting_details 'w=1/[\s^2^(Fo^2^)+(0.0658P)^2^] where P=(Fo^2^+2Fc^2^)/3'
_refine_ls_weighting_scheme calc
_refine_ls_wR_factor_gt 0.1302
_refine_ls_wR_factor_ref 0.1590
_reflns_Friedel_coverage 0.832
_reflns_Friedel_fraction_full 0.984
_reflns_Friedel_fraction_max 0.948
_reflns_number_gt 2724
_reflns_number_total 4790
_reflns_threshold_expression 'I > 2\s(I)'
_cod_data_source_file jo7b02122_si_003.cif
_cod_data_source_block TR1_a
_cod_depositor_comments 'Adding full bibliography for 4032938--4032939.cif.'
_cod_database_code 4032938
_shelx_shelxl_version_number 2014/7
_shelx_space_group_comment
;
The symmetry employed for this shelxl refinement is uniquely defined
by the following loop, which should always be used as a source of
symmetry information in preference to the above space-group names.
They are only intended as comments.
;

loop_
_space_group_symop_operation_xyz
'x, y, z'
'-x, y+1/2, -z'

loop_
_atom_site_label
_atom_site_type_symbol
_atom_site_fract_x
_atom_site_fract_y
_atom_site_fract_z
_atom_site_U_iso_or_equiv
_atom_site_adp_type
_atom_site_occupancy
_atom_site_site_symmetry_order
_atom_site_calc_flag
_atom_site_refinement_flags_posn
_atom_site_refinement_flags_adp
O001 O 0.7546(3) 0.5448(4) 0.5042(3) 0.0223(8) Uani 1 1 d . .
O002 O 0.6160(4) 0.7403(4) 0.5365(3) 0.0337(10) Uani 1 1 d . .
O003 O 0.6161(4) 0.0440(4) 0.3114(3) 0.0348(10) Uani 1 1 d . .
N004 N 0.4695(4) 0.7340(4) 0.2695(4) 0.0210(10) Uani 1 1 d . .
H004 H 0.5147 0.7902 0.3287 0.025 Uiso 1 1 calc R U
N005 N 0.5996(4) 0.3123(4) 0.2510(4) 0.0226(10) Uani 1 1 d . .
C006 C 0.7274(5) 0.6908(6) 0.5493(4) 0.0206(11) Uani 1 1 d . .
C007 C 0.3082(5) 0.6555(6) 0.1081(4) 0.0209(11) Uani 1 1 d . .
C008 C 0.4992(5) 0.5753(5) 0.2386(4) 0.0205(11) Uani 1 1 d . .
C009 C 0.3556(5) 0.7844(6) 0.1888(4) 0.0208(11) Uani 1 1 d . .
C00A C 0.6229(5) 0.4805(5) 0.2984(4) 0.0195(11) Uani 1 1 d . .
C00B C 0.6440(5) 0.4510(6) 0.4335(4) 0.0222(12) Uani 1 1 d . .
H00B H 0.5621 0.4753 0.4576 0.027 Uiso 1 1 calc R U
C00C C 0.8537(5) 0.7818(6) 0.6109(4) 0.0203(11) Uani 1 1 d . .
C00D C 0.5460(5) 0.2870(6) 0.1234(4) 0.0264(12) Uani 1 1 d . .
H00A H 0.5423 0.1704 0.1059 0.032 Uiso 1 1 calc R U
H00C H 0.6042 0.3383 0.0806 0.032 Uiso 1 1 calc R U
C00E C 0.4039(5) 0.5247(6) 0.1413(4) 0.0187(11) Uani 1 1 d . .
C00F C 0.7554(5) 0.6893(6) 0.2124(4) 0.0236(12) Uani 1 1 d . .
H00F H 0.6775 0.7498 0.1859 0.028 Uiso 1 1 calc R U
C00G C 0.4065(5) 0.3605(6) 0.0824(4) 0.0249(12) Uani 1 1 d . .
H00D H 0.3825 0.3738 -0.0033 0.030 Uiso 1 1 calc R U
H00E H 0.3422 0.2874 0.1033 0.030 Uiso 1 1 calc R U
C00H C 0.7474(5) 0.5497(7) 0.2708(4) 0.0235(11) Uani 1 1 d . .
H00H H 0.8255 0.4894 0.2969 0.028 Uiso 1 1 calc R U
C00I C 0.9628(5) 0.6649(6) 0.6788(4) 0.0223(11) Uani 1 1 d . .
H00G H 0.9304 0.6047 0.7367 0.033 Uiso 1 1 calc R U
H00I H 1.0400 0.7271 0.7183 0.033 Uiso 1 1 calc R U
H00J H 0.9863 0.5896 0.6240 0.033 Uiso 1 1 calc R U
C00J C 0.1929(5) 0.6777(6) 0.0172(4) 0.0242(12) Uani 1 1 d . .
H00K H 0.1597 0.5929 -0.0356 0.029 Uiso 1 1 calc R U
C00K C 0.6290(5) 0.1923(6) 0.3340(5) 0.0252(12) Uani 1 1 d . .
C00L C 0.1284(5) 0.8274(6) 0.0066(4) 0.0248(12) Uani 1 1 d . .
H00L H 0.0516 0.8435 -0.0542 0.030 Uiso 1 1 calc R U
C00M C 0.1775(5) 0.9549(6) 0.0863(5) 0.0267(12) Uani 1 1 d . .
H00M H 0.1325 1.0547 0.0773 0.032 Uiso 1 1 calc R U
C00N C 0.2910(5) 0.9363(6) 0.1780(5) 0.0233(12) Uani 1 1 d . .
H00N H 0.3233 1.0216 0.2306 0.028 Uiso 1 1 calc R U
C00O C 0.6802(5) 0.2680(6) 0.4531(5) 0.0247(12) Uani 1 1 d . .
H00O H 0.7760 0.2537 0.4812 0.030 Uiso 1 1 calc R U
H00P H 0.6378 0.2198 0.5103 0.030 Uiso 1 1 calc R U
C00P C 0.8785(6) 0.7558(7) 0.1863(5) 0.0295(13) Uani 1 1 d . .
H00Q H 0.9517 0.6830 0.2177 0.044 Uiso 1 1 calc R U
H00R H 0.8979 0.8620 0.2224 0.044 Uiso 1 1 calc R U
H00S H 0.8653 0.7656 0.1019 0.044 Uiso 1 1 calc R U
C00Q C 0.9019(5) 0.8687(6) 0.5119(4) 0.0267(13) Uani 1 1 d . .
H00T H 0.9319 0.7883 0.4642 0.040 Uiso 1 1 calc R U
H00U H 0.9741 0.9414 0.5468 0.040 Uiso 1 1 calc R U
H00V H 0.8298 0.9306 0.4629 0.040 Uiso 1 1 calc R U
C00R C 0.8176(6) 0.9068(6) 0.6952(5) 0.0311(14) Uani 1 1 d . .
H00W H 0.7481 0.9773 0.6515 0.047 Uiso 1 1 calc R U
H00$ H 0.8947 0.9713 0.7313 0.047 Uiso 1 1 calc R U
H00 H 0.7873 0.8504 0.7559 0.047 Uiso 1 1 calc R U

loop_
_atom_site_aniso_label
_atom_site_aniso_U_11
_atom_site_aniso_U_22
_atom_site_aniso_U_33
_atom_site_aniso_U_23
_atom_site_aniso_U_13
_atom_site_aniso_U_12
O001 0.0212(19) 0.0097(16) 0.034(2) -0.0039(15) 0.0043(15) 0.0008(15)
O002 0.024(2) 0.0191(19) 0.056(3) -0.0102(18) 0.0060(19) 0.0038(17)
O003 0.038(2) 0.0067(17) 0.052(3) -0.0022(17) -0.0025(18) -0.0033(17)
N004 0.021(2) 0.010(2) 0.028(2) -0.0031(17) -0.0009(18) -0.0017(17)
N005 0.033(3) 0.0052(19) 0.029(2) -0.0007(16) 0.0057(19) 0.0034(18)
C006 0.022(3) 0.011(2) 0.028(3) -0.003(2) 0.007(2) -0.002(2)
C007 0.025(3) 0.013(2) 0.024(3) 0.003(2) 0.005(2) -0.002(2)
C008 0.022(3) 0.009(2) 0.029(3) 0.001(2) 0.003(2) 0.001(2)
C009 0.023(3) 0.012(2) 0.026(3) 0.002(2) 0.004(2) -0.001(2)
C00A 0.021(3) 0.007(2) 0.031(3) -0.003(2) 0.006(2) -0.0017(19)
C00B 0.017(3) 0.012(2) 0.036(3) -0.002(2) 0.004(2) -0.003(2)
C00C 0.020(3) 0.016(2) 0.024(3) 0.001(2) 0.005(2) -0.003(2)
C00D 0.033(3) 0.013(3) 0.033(3) -0.004(2) 0.007(2) 0.002(2)
C00E 0.018(3) 0.015(2) 0.023(3) -0.001(2) 0.007(2) 0.000(2)
C00F 0.024(3) 0.017(3) 0.028(3) 0.003(2) 0.004(2) 0.002(2)
C00G 0.028(3) 0.014(2) 0.030(3) -0.005(2) 0.002(2) -0.003(2)
C00H 0.016(3) 0.019(2) 0.034(3) 0.000(2) 0.003(2) 0.001(2)
C00I 0.021(3) 0.016(2) 0.029(3) 0.001(2) 0.006(2) 0.003(2)
C00J 0.027(3) 0.020(3) 0.025(3) 0.001(2) 0.004(2) -0.005(2)
C00K 0.020(3) 0.012(3) 0.041(3) 0.001(2) 0.002(2) -0.001(2)
C00L 0.025(3) 0.020(3) 0.027(3) 0.003(2) 0.002(2) -0.001(2)
C00M 0.028(3) 0.019(3) 0.033(3) 0.001(2) 0.009(2) 0.003(2)
C00N 0.025(3) 0.012(2) 0.032(3) -0.003(2) 0.004(2) 0.003(2)
C00O 0.024(3) 0.012(2) 0.035(3) 0.003(2) 0.002(2) 0.002(2)
C00P 0.032(3) 0.018(3) 0.039(3) 0.006(2) 0.009(2) -0.001(2)
C00Q 0.028(3) 0.017(3) 0.032(3) 0.000(2) 0.002(2) -0.005(2)
C00R 0.034(4) 0.019(3) 0.039(3) -0.009(2) 0.007(3) 0.000(2)

loop_
_atom_type_symbol
_atom_type_description
_atom_type_scat_dispersion_real
_atom_type_scat_dispersion_imag
_atom_type_scat_source
C C 0.0033 0.0016 'International Tables Vol C Tables 4.2.6.8 and 6.1.1.4'
H H 0.0000 0.0000 'International Tables Vol C Tables 4.2.6.8 and 6.1.1.4'
N N 0.0061 0.0033 'International Tables Vol C Tables 4.2.6.8 and 6.1.1.4'
O O 0.0106 0.0060 'International Tables Vol C Tables 4.2.6.8 and 6.1.1.4'

loop_
_geom_angle_atom_site_label_1
_geom_angle_atom_site_label_2
_geom_angle_atom_site_label_3
_geom_angle
C006 O001 C00B 118.0(4)
C009 N004 C008 108.0(4)
C009 N004 H004 126.0
C008 N004 H004 126.0
C00K N005 C00D 125.5(4)
C00K N005 C00A 114.8(4)
C00D N005 C00A 119.7(4)
O002 C006 O001 122.4(5)
O002 C006 C00C 125.8(4)
O001 C006 C00C 111.8(4)
C00J C007 C009 119.7(4)
C00J C007 C00E 134.4(5)
C009 C007 C00E 105.9(4)
C00E C008 N004 109.4(4)
C00E C008 C00A 125.5(4)
N004 C008 C00A 124.9(4)
N004 C009 C00N 129.5(4)
N004 C009 C007 109.0(4)
C00N C009 C007 121.5(5)
N005 C00A C008 105.3(4)
N005 C00A C00H 109.5(4)
C008 C00A C00H 112.5(4)
N005 C00A C00B 101.7(4)
C008 C00A C00B 115.5(4)
C00H C00A C00B 111.4(4)
O001 C00B C00O 107.4(4)
O001 C00B C00A 112.3(4)
C00O C00B C00A 105.4(4)
O001 C00B H00B 110.5
C00O C00B H00B 110.5
C00A C00B H00B 110.5
C006 C00C C00R 107.8(4)
C006 C00C C00I 112.0(4)
C00R C00C C00I 110.7(4)
C006 C00C C00Q 106.1(4)
C00R C00C C00Q 110.7(4)
C00I C00C C00Q 109.4(4)
N005 C00D C00G 110.3(4)
N005 C00D H00A 109.6
C00G C00D H00A 109.6
N005 C00D H00C 109.6
C00G C00D H00C 109.6
H00A C00D H00C 108.1
C008 C00E C007 107.6(4)
C008 C00E C00G 123.6(4)
C007 C00E C00G 128.8(4)
C00H C00F C00P 125.5(5)
C00H C00F H00F 117.2
C00P C00F H00F 117.2
C00E C00G C00D 109.4(4)
C00E C00G H00D 109.8
C00D C00G H00D 109.8
C00E C00G H00E 109.8
C00D C00G H00E 109.8
H00D C00G H00E 108.2
C00F C00H C00A 126.2(5)
C00F C00H H00H 116.9
C00A C00H H00H 116.9
C00C C00I H00G 109.5
C00C C00I H00I 109.5
H00G C00I H00I 109.5
C00C C00I H00J 109.5
H00G C00I H00J 109.5
H00I C00I H00J 109.5
C00L C00J C007 119.0(5)
C00L C00J H00K 120.5
C007 C00J H00K 120.5
O003 C00K N005 124.2(5)
O003 C00K C00O 126.7(5)
N005 C00K C00O 109.1(4)
C00J C00L C00M 120.7(5)
C00J C00L H00L 119.7
C00M C00L H00L 119.7
C00N C00M C00L 121.6(5)
C00N C00M H00M 119.2
C00L C00M H00M 119.2
C00M C00N C009 117.5(5)
C00M C00N H00N 121.3
C009 C00N H00N 121.3
C00K C00O C00B 104.4(4)
C00K C00O H00O 110.9
C00B C00O H00O 110.9
C00K C00O H00P 110.9
C00B C00O H00P 110.9
H00O C00O H00P 108.9
C00F C00P H00Q 109.5
C00F C00P H00R 109.5
H00Q C00P H00R 109.5
C00F C00P H00S 109.5
H00Q C00P H00S 109.5
H00R C00P H00S 109.5
C00C C00Q H00T 109.5
C00C C00Q H00U 109.5
H00T C00Q H00U 109.5
C00C C00Q H00V 109.5
H00T C00Q H00V 109.5
H00U C00Q H00V 109.5
C00C C00R H00W 109.5
C00C C00R H00$ 109.5
H00W C00R H00$ 109.5
C00C C00R H00 109.5
H00W C00R H00 109.5
H00$ C00R H00 109.5

loop_
_geom_bond_atom_site_label_1
_geom_bond_atom_site_label_2
_geom_bond_distance
O001 C006 1.359(6)
O001 C00B 1.448(6)
O002 C006 1.197(6)
O003 C00K 1.237(6)
N004 C009 1.371(6)
N004 C008 1.398(6)
N004 H004 0.8600
N005 C00K 1.353(6)
N005 C00D 1.462(6)
N005 C00A 1.474(6)
C006 C00C 1.517(7)
C007 C00J 1.391(7)
C007 C009 1.411(7)
C007 C00E 1.441(7)
C008 C00E 1.362(7)
C008 C00A 1.507(7)
C009 C00N 1.397(6)
C00A C00H 1.517(7)
C00A C00B 1.550(7)
C00B C00O 1.541(6)
C00B H00B 0.9800
C00C C00R 1.525(7)
C00C C00I 1.535(6)
C00C C00Q 1.541(7)
C00D C00G 1.526(7)
C00D H00A 0.9700
C00D H00C 0.9700
C00E C00G 1.506(7)
C00F C00H 1.339(7)
C00F C00P 1.488(7)
C00F H00F 0.9300
C00G H00D 0.9700
C00G H00E 0.9700
C00H H00H 0.9300
C00I H00G 0.9600
C00I H00I 0.9600
C00I H00J 0.9600
C00J C00L 1.381(7)
C00J H00K 0.9300
C00K C00O 1.485(7)
C00L C00M 1.400(7)
C00L H00L 0.9300
C00M C00N 1.381(7)
C00M H00M 0.9300
C00N H00N 0.9300
C00O H00O 0.9700
C00O H00P 0.9700
C00P H00Q 0.9600
C00P H00R 0.9600
C00P H00S 0.9600
C00Q H00T 0.9600
C00Q H00U 0.9600
C00Q H00V 0.9600
C00R H00W 0.9600
C00R H00$ 0.9600
C00R H00 0.9600
